data_4334095
loop_
_publ_author_name
'Jiong-Peng Zhao'
'Song-De Han'
'Ran Zhao'
'Qian Yang'
'Ze Chang'
'Xian-He Bu'

_publ_section_title
;
 Tuning the Structure and Magnetism of Heterometallic
 Sodium(1+)-Cobalt(2+) Formate Coordination Polymers by Varying the Metal
 Ratio and Solvents
;
_journal_name_full 'Inorganic Chemistry'
_journal_page_first 2862
_journal_page_last 2869
_journal_paper_doi 10.1021/ic301936k
_journal_volume 52
_journal_year 2013
_chemical_formula_sum 'C3 H3 Co Na O6'
_chemical_formula_weight 216.97
_chemical_name_systematic
; 
 ? 
;
_space_group_IT_number 199
_symmetry_cell_setting cubic
_symmetry_space_group_name_Hall 'I 2b 2c 3'
_symmetry_space_group_name_H-M 'I 21 3'
_atom_sites_solution_hydrogens geom
_atom_sites_solution_primary direct
_atom_sites_solution_secondary difmap
_audit_creation_method SHELXL-97
_cell_angle_alpha 90.00
_cell_angle_beta 90.00
_cell_angle_gamma 90.00
_cell_formula_units_Z 4
_cell_length_a 9.0327(10)
_cell_length_b 9.0327(10)
_cell_length_c 9.0327(10)
_cell_measurement_temperature 293(2)
_cell_volume 736.98(14)
_computing_cell_refinement 'Bruker XSCANS'
_computing_data_collection 'Bruker XSCANS'
_computing_data_reduction 'Bruker SHELXTL'
_computing_molecular_graphics 'Bruker SHELXTL'
_computing_publication_material 'Bruker SHELXTL'
_computing_structure_refinement 'SHELXL-97 (Sheldrick, 1997)'
_computing_structure_solution 'SHELXS-97 (Sheldrick, 1990)'
_diffrn_ambient_temperature 293(2)
_diffrn_measured_fraction_theta_full 1.000
_diffrn_measured_fraction_theta_max 1.000
_diffrn_measurement_device_type 'Bruker P4'
_diffrn_measurement_method '\w scans'
_diffrn_radiation_monochromator graphite
_diffrn_radiation_source 'fine-focus sealed tube'
_diffrn_radiation_type MoK\a
_diffrn_radiation_wavelength 0.71073
_diffrn_reflns_av_R_equivalents 0.0177
_diffrn_reflns_av_sigmaI/netI 0.0072
_diffrn_reflns_limit_h_max 10
_diffrn_reflns_limit_h_min -10
_diffrn_reflns_limit_k_max 10
_diffrn_reflns_limit_k_min -10
_diffrn_reflns_limit_l_max 10
_diffrn_reflns_limit_l_min -10
_diffrn_reflns_number 3175
_diffrn_reflns_theta_full 24.84
_diffrn_reflns_theta_max 24.84
_diffrn_reflns_theta_min 3.19
_exptl_absorpt_coefficient_mu 2.365
_exptl_absorpt_correction_type none
_exptl_crystal_density_diffrn 1.956
_exptl_crystal_F_000 428
_refine_diff_density_max 0.105
_refine_diff_density_min -0.132
_refine_diff_density_rms 0.037
_refine_ls_abs_structure_details 'Flack H D (1983), Acta Cryst. A39, 876-881'
_refine_ls_abs_structure_Flack -0.03(5)
_refine_ls_extinction_method none
_refine_ls_goodness_of_fit_ref 1.211
_refine_ls_hydrogen_treatment mixed
_refine_ls_matrix_type full
_refine_ls_number_parameters 18
_refine_ls_number_reflns 221
_refine_ls_number_restraints 0
_refine_ls_restrained_S_all 1.211
_refine_ls_R_factor_all 0.0135
_refine_ls_R_factor_gt 0.0133
_refine_ls_shift/su_max 0.000
_refine_ls_shift/su_mean 0.000
_refine_ls_structure_factor_coef Fsqd
_refine_ls_weighting_details 'calc w=1/[\s^2^(Fo^2^)+(0.0215P)^2^+0.0822P] where P=(Fo^2^+2Fc^2^)/3'
_refine_ls_weighting_scheme calc
_refine_ls_wR_factor_gt 0.0346
_refine_ls_wR_factor_ref 0.0346
_reflns_number_gt 219
_reflns_number_total 221
_reflns_threshold_expression >2sigma(I)
_cod_data_source_file ic301936k_si_002_2.cif
_cod_data_source_block 2
_cod_original_cell_volume 736.97(14)
_cod_database_code 4334095

loop_
_symmetry_equiv_pos_as_xyz
'x, y, z'
'-x+1/2, -y, z+1/2'
'-x, y+1/2, -z+1/2'
'x+1/2, -y+1/2, -z'
'z, x, y'
'z+1/2, -x+1/2, -y'
'-z+1/2, -x, y+1/2'
'-z, x+1/2, -y+1/2'
'y, z, x'
'-y, z+1/2, -x+1/2'
'y+1/2, -z+1/2, -x'
'-y+1/2, -z, x+1/2'
'x+1/2, y+1/2, z+1/2'
'-x+1, -y+1/2, z+1'
'-x+1/2, y+1, -z+1'
'x+1, -y+1, -z+1/2'
'z+1/2, x+1/2, y+1/2'
'z+1, -x+1, -y+1/2'
'-z+1, -x+1/2, y+1'
'-z+1/2, x+1, -y+1'
'y+1/2, z+1/2, x+1/2'
'-y+1/2, z+1, -x+1'
'y+1, -z+1, -x+1/2'
'-y+1, -z+1/2, x+1'

loop_
_atom_site_label
_atom_site_type_symbol
_atom_site_fract_x
_atom_site_fract_y
_atom_site_fract_z
_atom_site_U_iso_or_equiv
_atom_site_adp_type
_atom_site_occupancy
_atom_site_symmetry_multiplicity
_atom_site_calc_flag
_atom_site_refinement_flags
Co1 Co -0.09271(3) 0.40729(3) 0.09271(3) 0.02829(17) Uani 0.50 3 d SP
Na1 Na -0.09271(3) 0.40729(3) 0.09271(3) 0.02829(17) Uani 0.50 3 d SP
O1 O 0.13293(13) 0.33284(14) 0.04065(14) 0.0528(4) Uani 1 1 d .
C1 C 0.2500 0.3940(3) 0.0000 0.0507(6) Uani 1 2 d S
H1A H 0.2500 0.4969 0.0000 0.061 Uiso 1 2 calc SR

loop_
_atom_site_aniso_label
_atom_site_aniso_U_11
_atom_site_aniso_U_22
_atom_site_aniso_U_33
_atom_site_aniso_U_23
_atom_site_aniso_U_13
_atom_site_aniso_U_12
Co1 0.02829(17) 0.02829(17) 0.02829(17) -0.00441(12) -0.00441(12) 0.00441(12)
Na1 0.02829(17) 0.02829(17) 0.02829(17) -0.00441(12) -0.00441(12) 0.00441(12)
O1 0.0444(7) 0.0553(7) 0.0588(8) -0.0107(6) 0.0083(6) 0.0012(5)
C1 0.0485(15) 0.0409(13) 0.0627(15) 0.000 -0.0024(11) 0.000

loop_
_atom_type_symbol
_atom_type_description
_atom_type_scat_dispersion_real
_atom_type_scat_dispersion_imag
_atom_type_scat_source
C C 0.0033 0.0016 'International Tables Vol C Tables 4.2.6.8 and 6.1.1.4'
H H 0.0000 0.0000 'International Tables Vol C Tables 4.2.6.8 and 6.1.1.4'
O O 0.0106 0.0060 'International Tables Vol C Tables 4.2.6.8 and 6.1.1.4'
Na Na 0.0362 0.0249 'International Tables Vol C Tables 4.2.6.8 and 6.1.1.4'
Co Co 0.3494 0.9721 'International Tables Vol C Tables 4.2.6.8 and 6.1.1.4'

loop_
_geom_angle_atom_site_label_1
_geom_angle_atom_site_label_2
_geom_angle_atom_site_label_3
_geom_angle
_geom_angle_site_symmetry_1
_geom_angle_site_symmetry_3
O1 Co1 O1 98.68(5) 8 11_455
O1 Co1 O1 98.68(5) 8 .
O1 Co1 O1 98.68(5) 11_455 .
O1 Co1 O1 173.33(4) 8 14_454
O1 Co1 O1 87.880(19) 11_455 14_454
O1 Co1 O1 79.04(5) . 14_454
O1 Co1 O1 79.04(5) 8 19_454
O1 Co1 O1 173.33(4) 11_455 19_454
O1 Co1 O1 87.880(19) . 19_454
O1 Co1 O1 94.56(5) 14_454 19_454
O1 Co1 O1 87.880(19) 8 24_454
O1 Co1 O1 79.04(5) 11_455 24_454
O1 Co1 O1 173.33(4) . 24_454
O1 Co1 O1 94.56(5) 14_454 24_454
O1 Co1 O1 94.56(5) 19_454 24_454
O1 Co1 Na1 42.72(3) 8 16_455
O1 Co1 Na1 133.67(4) 11_455 16_455
O1 Co1 Na1 109.86(3) . 16_455
O1 Co1 Na1 132.05(4) 14_454 16_455
O1 Co1 Na1 41.51(3) 19_454 16_455
O1 Co1 Na1 75.80(3) 24_454 16_455
O1 Co1 Na1 109.86(3) 8 15_444
O1 Co1 Na1 42.72(3) 11_455 15_444
O1 Co1 Na1 133.67(4) . 15_444
O1 Co1 Na1 75.80(3) 14_454 15_444
O1 Co1 Na1 132.05(4) 19_454 15_444
O1 Co1 Na1 41.51(3) 24_454 15_444
Na1 Co1 Na1 115.940(7) 16_455 15_444
O1 Co1 Na1 133.67(4) 8 14_454
O1 Co1 Na1 109.86(3) 11_455 14_454
O1 Co1 Na1 42.72(3) . 14_454
O1 Co1 Na1 41.51(3) 14_454 14_454
O1 Co1 Na1 75.80(3) 19_454 14_454
O1 Co1 Na1 132.05(4) 24_454 14_454
Na1 Co1 Na1 115.940(7) 16_455 14_454
Na1 Co1 Na1 115.940(7) 15_444 14_454
C1 O1 Co1 135.51(14) . .
C1 O1 Na1 128.69(14) . 14_454
Co1 O1 Na1 95.77(5) . 14_454
C1 O1 Co1 128.69(14) . 14_454
Co1 O1 Co1 95.77(5) . 14_454
Na1 O1 Co1 0.0 14_454 14_454
O1 C1 O1 127.5(3) . 15_544
O1 C1 H1A 116.3 . .
O1 C1 H1A 116.3 15_544 .

loop_
_geom_bond_atom_site_label_1
_geom_bond_atom_site_label_2
_geom_bond_distance
_geom_bond_site_symmetry_2
Co1 O1 2.1971(11) 8
Co1 O1 2.1971(11) 11_455
Co1 O1 2.1971(11) .
Co1 O1 2.2490(13) 14_454
Co1 O1 2.2490(13) 19_454
Co1 O1 2.2490(13) 24_454
Co1 Na1 3.2984(4) 16_455
Co1 Na1 3.2984(4) 15_444
Co1 Na1 3.2984(4) 14_454
O1 C1 1.2482(17) .
O1 Na1 2.2490(13) 14_454
O1 Co1 2.2490(13) 14_454
C1 O1 1.2482(17) 15_544
C1 H1A 0.9300 .
